data_4126299
loop_
_publ_author_name
'Sharber, Seth A.'
'Baral, Rom Nath'
'Frausto, Fanny'
'Haas, Terry E.'
'M\"uller, Peter'
'Thomas Iii, Samuel W.'

_publ_section_title
;
 Substituent Effects That Control Conjugated Oligomer Conformation through
 Non-covalent Interactions.
;
_journal_name_full 'Journal of the American Chemical Society'
_journal_paper_doi 10.1021/jacs.7b00878
_journal_year 2017
_chemical_formula_sum 'C42 H20 F10 O8'
_chemical_formula_weight 842.58
_space_group_crystal_system monoclinic
_space_group_IT_number 14
_space_group_name_Hall '-P 2ybc'
_space_group_name_H-M_alt 'P 1 21/c 1'
_symmetry_space_group_name_Hall '-P 2ybc'
_symmetry_space_group_name_H-M 'P 1 21/c 1'
_atom_sites_solution_hydrogens geom
_audit_creation_method SHELXL-2014/7
_audit_update_record
;
2016-11-15 # Formatted by publCIF

;
_cell_angle_alpha 90
_cell_angle_beta 107.343(2)
_cell_angle_gamma 90
_cell_formula_units_Z 2
_cell_length_a 15.0758(13)
_cell_length_b 7.8387(6)
_cell_length_c 15.6727(13)
_cell_measurement_reflns_used 9660
_cell_measurement_temperature 100(2)
_cell_measurement_theta_max 41.13
_cell_measurement_theta_min 2.67
_cell_volume 1767.9(3)
_computing_structure_refinement 'SHELXL-2014/7 (Sheldrick, 2014)'
_diffrn_ambient_temperature 100(2)
_diffrn_measured_fraction_theta_full 0.999
_diffrn_measured_fraction_theta_max 0.980
_diffrn_measurement_device_type 'Bruker APEX-II CCD'
_diffrn_measurement_method 'phi, omega scans'
_diffrn_radiation_type MoK\a
_diffrn_radiation_wavelength 0.71073
_diffrn_reflns_av_R_equivalents 0.0253
_diffrn_reflns_av_unetI/netI 0.0185
_diffrn_reflns_Laue_measured_fraction_full 0.999
_diffrn_reflns_Laue_measured_fraction_max 0.980
_diffrn_reflns_limit_h_max 26
_diffrn_reflns_limit_h_min -27
_diffrn_reflns_limit_k_max 14
_diffrn_reflns_limit_k_min -14
_diffrn_reflns_limit_l_max 28
_diffrn_reflns_limit_l_min -29
_diffrn_reflns_number 65188
_diffrn_reflns_point_group_measured_fraction_full 0.999
_diffrn_reflns_point_group_measured_fraction_max 0.980
_diffrn_reflns_theta_full 25.242
_diffrn_reflns_theta_max 41.455
_diffrn_reflns_theta_min 1.415
_exptl_absorpt_coefficient_mu 0.144
_exptl_absorpt_correction_type multi-scan
_exptl_absorpt_process_details SADABS-2014/5
_exptl_crystal_colour Colorless
_exptl_crystal_density_diffrn 1.583
_exptl_crystal_description Prism
_exptl_crystal_F_000 852
_exptl_crystal_size_max 1.000
_exptl_crystal_size_mid 0.500
_exptl_crystal_size_min 0.500
_exptl_transmission_factor_max 0.9320
_exptl_transmission_factor_min 0.8700
_refine_diff_density_max 0.737
_refine_diff_density_min -0.368
_refine_diff_density_rms 0.102
_refine_ls_extinction_method none
_refine_ls_goodness_of_fit_ref 1.052
_refine_ls_hydrogen_treatment constr
_refine_ls_matrix_type full
_refine_ls_number_parameters 272
_refine_ls_number_reflns 11748
_refine_ls_number_restraints 0
_refine_ls_restrained_S_all 1.052
_refine_ls_R_factor_all 0.0625
_refine_ls_R_factor_gt 0.0488
_refine_ls_shift/su_max 0.001
_refine_ls_shift/su_mean 0.000
_refine_ls_structure_factor_coef Fsqd
_refine_ls_weighting_details 'w=1/[\s^2^(Fo^2^)+(0.0782P)^2^+0.3689P] where P=(Fo^2^+2Fc^2^)/3'
_refine_ls_weighting_scheme calc
_refine_ls_wR_factor_gt 0.1305
_refine_ls_wR_factor_ref 0.1452
_reflns_Friedel_coverage 0.000
_reflns_number_gt 9442
_reflns_number_total 11748
_reflns_threshold_expression 'I > 2\s(I)'
_cod_data_source_file ja7b00878_si_008.cif
_cod_data_source_block CO2Me-F5_Violet
_cod_database_code 4126299
_shelx_shelxl_version_number 2014/7
_shelx_space_group_comment
;
The symmetry employed for this shelxl refinement is uniquely defined
by the following loop, which should always be used as a source of
symmetry information in preference to the above space-group names.
They are only intended as comments.
;
_shelx_estimated_absorpt_t_min 0.870
_shelx_estimated_absorpt_t_max 0.932

loop_
_space_group_symop_operation_xyz
'x, y, z'
'-x, y+1/2, -z+1/2'
'-x, -y, -z'
'x, -y-1/2, z-1/2'

loop_
_atom_site_label
_atom_site_type_symbol
_atom_site_fract_x
_atom_site_fract_y
_atom_site_fract_z
_atom_site_U_iso_or_equiv
_atom_site_adp_type
_atom_site_occupancy
_atom_site_site_symmetry_order
_atom_site_calc_flag
_atom_site_refinement_flags_posn
_atom_site_refinement_flags_adp
F001 F 0.64526(4) 0.97703(7) 0.41297(4) 0.02775(10) Uani 1 1 d . .
F002 F 0.76108(4) 0.86401(9) 0.56864(3) 0.03191(12) Uani 1 1 d . .
F003 F 0.94529(4) 0.59428(8) 0.41256(5) 0.03397(12) Uani 1 1 d . .
F004 F 0.82693(4) 0.70247(8) 0.25664(4) 0.03240(12) Uani 1 1 d . .
F005 F 0.91252(4) 0.67515(8) 0.56970(4) 0.03480(13) Uani 1 1 d . .
O006 O 0.61921(4) 0.76854(7) 0.19341(3) 0.02224(10) Uani 1 1 d . .
O007 O 0.59222(5) 0.92612(7) 0.06895(4) 0.02737(12) Uani 1 1 d . .
O008 O 0.93884(4) 0.09819(8) 0.61048(4) 0.02448(11) Uani 1 1 d . .
O009 O 0.86249(5) 0.28572(10) 0.67155(4) 0.02979(13) Uani 1 1 d . .
C00A C 0.54149(4) 0.63661(7) 0.05522(4) 0.01355(8) Uani 1 1 d . .
C00B C 0.55841(4) 0.46828(7) 0.08791(4) 0.01395(9) Uani 1 1 d . .
C00C C 0.48383(4) 0.66617(7) -0.03103(4) 0.01499(9) Uani 1 1 d . .
H00C H 0.4727 0.7802 -0.0520 0.018 Uiso 1 1 calc R U
C00D C 0.82232(4) 0.26454(8) 0.51292(4) 0.01629(9) Uani 1 1 d . .
C00E C 0.58606(4) 0.79224(7) 0.10537(4) 0.01547(9) Uani 1 1 d . .
C00F C 0.85417(4) 0.22177(9) 0.44087(4) 0.01739(10) Uani 1 1 d . .
H00F H 0.9119 0.1643 0.4509 0.021 Uiso 1 1 calc R U
C00G C 0.73773(5) 0.34956(9) 0.49857(4) 0.01967(11) Uani 1 1 d . .
H00G H 0.7168 0.3802 0.5480 0.024 Uiso 1 1 calc R U
C00H C 0.61495(5) 0.42572(8) 0.17580(4) 0.01763(10) Uani 1 1 d . .
C00I C 0.73234(5) 0.84205(8) 0.32999(4) 0.01795(10) Uani 1 1 d . .
C00J C 0.80159(5) 0.26311(9) 0.35447(4) 0.01823(10) Uani 1 1 d . .
H00J H 0.8238 0.2356 0.3054 0.022 Uiso 1 1 calc R U
C00K C 0.71563(5) 0.34550(8) 0.33949(4) 0.01736(10) Uani 1 1 d . .
C00L C 0.68423(5) 0.38946(9) 0.41227(4) 0.02028(11) Uani 1 1 d . .
H00L H 0.6264 0.4464 0.4025 0.024 Uiso 1 1 calc R U
C00M C 0.80988(5) 0.74355(9) 0.33318(5) 0.02085(11) Uani 1 1 d . .
C00N C 0.66088(5) 0.38528(8) 0.25032(4) 0.01988(11) Uani 1 1 d . .
C00O C 0.71728(5) 0.87947(9) 0.41106(4) 0.01811(10) Uani 1 1 d . .
C00P C 0.77692(5) 0.82358(10) 0.49169(4) 0.02061(11) Uani 1 1 d . .
C00Q C 0.87555(5) 0.22027(9) 0.60640(4) 0.01914(11) Uani 1 1 d . .
C00R C 0.87105(5) 0.68733(10) 0.41271(5) 0.02234(12) Uani 1 1 d . .
C00S C 0.85438(5) 0.72801(10) 0.49235(5) 0.02211(12) Uani 1 1 d . .
C00T C 0.67157(6) 0.91092(9) 0.24308(5) 0.02450(14) Uani 1 1 d . .
H00A H 0.6288 0.9983 0.2540 0.029 Uiso 1 1 calc R U
H00B H 0.7099 0.9642 0.2089 0.029 Uiso 1 1 calc R U
C00U C 0.98963(6) 0.04165(13) 0.69939(5) 0.03208(18) Uani 1 1 d . .
H00D H 1.0246 0.1376 0.7334 0.048 Uiso 1 1 calc R U
H00E H 1.0328 -0.0494 0.6954 0.048 Uiso 1 1 calc R U
H00H H 0.9459 -0.0016 0.7297 0.048 Uiso 1 1 calc R U

loop_
_atom_site_aniso_label
_atom_site_aniso_U_11
_atom_site_aniso_U_22
_atom_site_aniso_U_33
_atom_site_aniso_U_23
_atom_site_aniso_U_13
_atom_site_aniso_U_12
F001 0.0244(2) 0.0290(2) 0.0304(2) -0.00337(18) 0.00909(18) 0.00290(17)
F002 0.0371(3) 0.0456(3) 0.01488(18) -0.00309(18) 0.01071(18) -0.0069(2)
F003 0.0230(2) 0.0299(3) 0.0481(3) -0.0031(2) 0.0092(2) 0.00332(18)
F004 0.0407(3) 0.0366(3) 0.0242(2) -0.01075(19) 0.0164(2) -0.0049(2)
F005 0.0317(3) 0.0383(3) 0.0243(2) 0.0081(2) -0.00712(19) -0.0015(2)
O006 0.0337(3) 0.01630(19) 0.01223(17) -0.00128(13) -0.00001(16) -0.00886(17)
O007 0.0381(3) 0.0151(2) 0.0200(2) 0.00438(16) -0.0050(2) -0.00716(19)
O008 0.0256(2) 0.0282(3) 0.01470(19) 0.00678(17) -0.00146(16) 0.00147(19)
O009 0.0339(3) 0.0431(3) 0.01074(18) -0.00155(19) 0.00416(18) -0.0015(3)
C00A 0.01526(19) 0.01140(18) 0.01148(18) 0.00043(14) 0.00017(15) -0.00053(15)
C00B 0.0157(2) 0.01265(19) 0.01051(18) 0.00137(14) -0.00063(15) -0.00003(15)
C00C 0.0173(2) 0.01197(19) 0.01217(19) 0.00119(14) -0.00099(16) 0.00010(15)
C00D 0.0190(2) 0.0189(2) 0.00891(18) 0.00095(15) 0.00109(16) -0.00165(17)
C00E 0.0170(2) 0.0128(2) 0.01365(19) -0.00020(15) 0.00000(16) -0.00105(16)
C00F 0.0187(2) 0.0214(2) 0.01042(19) 0.00172(16) 0.00175(16) 0.00080(18)
C00G 0.0224(3) 0.0228(3) 0.0125(2) -0.00078(18) 0.00325(18) 0.0015(2)
C00H 0.0212(2) 0.0147(2) 0.01236(19) 0.00191(15) -0.00206(17) -0.00050(17)
C00I 0.0230(3) 0.0160(2) 0.0128(2) -0.00190(16) 0.00222(18) -0.00460(18)
C00J 0.0226(2) 0.0211(2) 0.00940(18) 0.00162(16) 0.00226(17) 0.00007(19)
C00K 0.0220(2) 0.0152(2) 0.01066(19) 0.00195(15) -0.00160(17) -0.00136(18)
C00L 0.0211(2) 0.0209(3) 0.0159(2) 0.00063(18) 0.00093(19) 0.0026(2)
C00M 0.0248(3) 0.0206(3) 0.0178(2) -0.00471(19) 0.0074(2) -0.0045(2)
C00N 0.0247(3) 0.0165(2) 0.0126(2) 0.00282(16) -0.00318(18) -0.00120(19)
C00O 0.0189(2) 0.0185(2) 0.0160(2) -0.00194(17) 0.00378(18) -0.00327(18)
C00P 0.0232(3) 0.0244(3) 0.0136(2) -0.00100(18) 0.00459(19) -0.0056(2)
C00Q 0.0207(2) 0.0241(3) 0.00994(19) 0.00234(17) 0.00045(17) -0.0048(2)
C00R 0.0191(2) 0.0207(3) 0.0259(3) -0.0016(2) 0.0047(2) -0.0021(2)
C00S 0.0209(3) 0.0236(3) 0.0180(2) 0.0026(2) -0.0002(2) -0.0043(2)
C00T 0.0356(4) 0.0155(2) 0.0153(2) -0.00141(18) -0.0032(2) -0.0075(2)
C00U 0.0285(3) 0.0402(4) 0.0199(3) 0.0140(3) -0.0046(2) -0.0025(3)

loop_
_atom_type_symbol
_atom_type_description
_atom_type_scat_dispersion_real
_atom_type_scat_dispersion_imag
_atom_type_scat_source
C C 0.0033 0.0016 'International Tables Vol C Tables 4.2.6.8 and 6.1.1.4'
H H 0.0000 0.0000 'International Tables Vol C Tables 4.2.6.8 and 6.1.1.4'
O O 0.0106 0.0060 'International Tables Vol C Tables 4.2.6.8 and 6.1.1.4'
F F 0.0171 0.0103 'International Tables Vol C Tables 4.2.6.8 and 6.1.1.4'

loop_
_geom_angle_atom_site_label_1
_geom_angle_atom_site_label_2
_geom_angle_atom_site_label_3
_geom_angle
_geom_angle_site_symmetry_1
_geom_angle_site_symmetry_3
C00E O006 C00T 115.09(5) . .
C00Q O008 C00U 115.49(7) . .
C00C C00A C00B 120.10(5) . .
C00C C00A C00E 115.27(5) . .
C00B C00A C00E 124.54(5) . .
C00C C00B C00A 118.20(5) 3_665 .
C00C C00B C00H 117.70(5) 3_665 .
C00A C00B C00H 124.10(5) . .
C00A C00C C00B 121.70(5) . 3_665
C00A C00C H00C 119.1 . .
C00B C00C H00C 119.1 3_665 .
C00F C00D C00G 120.21(5) . .
C00F C00D C00Q 121.83(6) . .
C00G C00D C00Q 117.95(6) . .
O007 C00E O006 123.42(6) . .
O007 C00E C00A 122.95(5) . .
O006 C00E C00A 113.63(5) . .
C00J C00F C00D 119.99(6) . .
C00J C00F H00F 120.0 . .
C00D C00F H00F 120.0 . .
C00L C00G C00D 120.12(6) . .
C00L C00G H00G 119.9 . .
C00D C00G H00G 119.9 . .
C00N C00H C00B 177.84(7) . .
C00O C00I C00M 116.75(6) . .
C00O C00I C00T 122.29(7) . .
C00M C00I C00T 120.88(6) . .
C00F C00J C00K 120.06(6) . .
C00F C00J H00J 120.0 . .
C00K C00J H00J 120.0 . .
C00L C00K C00J 119.72(5) . .
C00L C00K C00N 120.34(6) . .
C00J C00K C00N 119.94(6) . .
C00G C00L C00K 119.88(6) . .
C00G C00L H00L 120.1 . .
C00K C00L H00L 120.1 . .
F004 C00M C00R 118.45(7) . .
F004 C00M C00I 119.05(7) . .
C00R C00M C00I 122.50(6) . .
C00H C00N C00K 177.39(7) . .
F001 C00O C00P 118.13(6) . .
F001 C00O C00I 119.85(6) . .
C00P C00O C00I 121.99(7) . .
F002 C00P C00S 119.94(6) . .
F002 C00P C00O 120.43(7) . .
C00S C00P C00O 119.63(6) . .
O009 C00Q O008 123.73(6) . .
O009 C00Q C00D 123.84(7) . .
O008 C00Q C00D 112.42(6) . .
F003 C00R C00S 120.36(7) . .
F003 C00R C00M 120.40(7) . .
C00S C00R C00M 119.25(7) . .
F005 C00S C00R 120.16(7) . .
F005 C00S C00P 119.97(7) . .
C00R C00S C00P 119.87(6) . .
O006 C00T C00I 107.34(5) . .
O006 C00T H00A 110.2 . .
C00I C00T H00A 110.2 . .
O006 C00T H00B 110.2 . .
C00I C00T H00B 110.2 . .
H00A C00T H00B 108.5 . .
O008 C00U H00D 109.5 . .
O008 C00U H00E 109.5 . .
H00D C00U H00E 109.5 . .
O008 C00U H00H 109.5 . .
H00D C00U H00H 109.5 . .
H00E C00U H00H 109.5 . .

loop_
_geom_bond_atom_site_label_1
_geom_bond_atom_site_label_2
_geom_bond_distance
_geom_bond_site_symmetry_2
F001 C00O 1.3358(9) .
F002 C00P 1.3355(8) .
F003 C00R 1.3366(9) .
F004 C00M 1.3389(8) .
F005 C00S 1.3327(8) .
O006 C00E 1.3330(8) .
O006 C00T 1.4520(8) .
O007 C00E 1.2113(8) .
O008 C00Q 1.3394(10) .
O008 C00U 1.4451(9) .
O009 C00Q 1.2102(9) .
C00A C00C 1.3914(8) .
C00A C00B 1.4109(8) .
C00A C00E 1.4975(8) .
C00B C00C 1.4045(8) 3_665
C00B C00H 1.4267(8) .
C00C C00B 1.4045(8) 3_665
C00C H00C 0.9500 .
C00D C00F 1.3932(9) .
C00D C00G 1.3965(10) .
C00D C00Q 1.4866(8) .
C00F C00J 1.3882(8) .
C00F H00F 0.9500 .
C00G C00L 1.3883(9) .
C00G H00G 0.9500 .
C00H C00N 1.2091(8) .
C00I C00O 1.3872(9) .
C00I C00M 1.3894(10) .
C00I C00T 1.4974(9) .
C00J C00K 1.4036(10) .
C00J H00J 0.9500 .
C00K C00L 1.4021(10) .
C00K C00N 1.4296(8) .
C00L H00L 0.9500 .
C00M C00R 1.3831(11) .
C00O C00P 1.3856(9) .
C00P C00S 1.3848(11) .
C00R C00S 1.3819(11) .
C00T H00A 0.9900 .
C00T H00B 0.9900 .
C00U H00D 0.9800 .
C00U H00E 0.9800 .
C00U H00H 0.9800 .
